data_9011233
loop_
_publ_author_name
'Coing-Boyat J'

_publ_section_title
;
 Structure de la variete ordinaire, triclinique, de l'orthovanadate de
 cuivre(II), Cu3(VO4)2
;
_journal_name_full 'Acta Crystallographica, Section B'
_journal_page_first 1546
_journal_page_last 1548
_journal_paper_doi 10.1107/S0567740882006323
_journal_volume 38
_journal_year 1982
_chemical_compound_source Synthetic
_chemical_formula_sum 'Cu3 O8 V2'
_chemical_name_mineral Mcbirneyite
_space_group_IT_number 2
_symmetry_space_group_name_Hall '-P 1'
_symmetry_space_group_name_H-M 'P -1'
_cell_angle_alpha 69.22
_cell_angle_beta 88.69
_cell_angle_gamma 68.08
_cell_length_a 5.196
_cell_length_b 5.355
_cell_length_c 6.505
_cell_formula_units_Z 1
_cell_volume 155.733
_database_code_amcsd 0009762
_exptl_crystal_density_diffrn 4.484
_cod_original_formula_sum 'Cu3 V2 O8'
_cod_database_code 9011233

loop_
_space_group_symop_operation_xyz
x,y,z
-x,-y,-z

loop_
_atom_site_aniso_label
_atom_site_aniso_U_11
_atom_site_aniso_U_22
_atom_site_aniso_U_33
_atom_site_aniso_U_12
_atom_site_aniso_U_13
_atom_site_aniso_U_23
Cu1 0.00451 0.00538 0.00848 -0.00441 -0.00155 -0.00324
Cu2 0.01103 0.01051 0.00614 0.00154 -0.00443 -0.01044
V 0.00452 0.00622 0.00426 -0.00553 0.00202 -0.00478
O1 0.00762 0.00977 0.01125 -0.00313 0.00275 -0.00408
O2 0.00725 0.00649 0.01195 -0.00576 -0.00197 -0.00359
O3 0.00858 0.01053 0.00553 -0.01128 0.00493 -0.00692
O4 0.01168 0.01098 0.00727 -0.00056 -0.00161 -0.01078

loop_
_atom_site_label
_atom_site_fract_x
_atom_site_fract_y
_atom_site_fract_z
_atom_site_U_iso_or_equiv
Cu1 0.00000 0.00000 0.00000 0.00629
Cu2 0.28590 0.21618 0.31047 0.01013
V 0.37120 0.35380 0.78267 0.00474
O1 0.86010 0.31300 0.34080 0.01064
O2 0.31000 0.62890 0.16520 0.00899
O3 0.23650 0.19290 0.02670 0.00747
O4 0.38600 0.16860 0.60700 0.01064

loop_
_cod_related_entry_id
_cod_related_entry_database
_cod_related_entry_code
1 AMCSD 0009762
